data_2300751
loop_
_publ_author_name
'Scatena, Rebecca'
'Manson, Zachary E.'
'Villa, Danielle Y.'
'Manson, Jamie L.'
'Allan, David R.'
'Goddard, Paul A.'
'Johnson, Roger D.'

_publ_section_title
;
 Electron-density analysis of halide...halide through-space magnetic
 exchange
;
_journal_issue 2
_journal_name_full 'Journal of Applied Crystallography'
_journal_page_first 363
_journal_page_last 373
_journal_paper_doi 10.1107/S1600576725000536
_journal_volume 58
_journal_year 2025
_chemical_formula_moiety '0.25(C28 H36 Br2 N4 Ni)'
_chemical_formula_sum 'C7 H9 Br0.5 N Ni0.25'
_chemical_formula_weight 160.773
_space_group_crystal_system tetragonal
_space_group_IT_number 126
_space_group_name_Hall '-P 4a 2bc'
_space_group_name_H-M_alt 'P 4/n n c :2'
_symmetry_Int_Tables_number 126
_audit_creation_date 2024-10-08
_audit_creation_method
;
Olex2 1.5
(compiled 2024.02.16 svn.r378c4104 for OlexSys, GUI svn.r6928)
;
_cell_angle_alpha 90
_cell_angle_beta 90
_cell_angle_gamma 90
_cell_formula_units_Z 8
_cell_length_a 11.7571(1)
_cell_length_b 11.7571(1)
_cell_length_c 10.1909(1)
_cell_measurement_reflns_used 31349
_cell_measurement_temperature 100
_cell_measurement_theta_max 41.619883183219116
_cell_measurement_theta_min 2.3658903554894963
_cell_volume 1408.68(2)
_computing_molecular_graphics 'Olex2 1.5 (Dolomanov et al., 2009)'
_computing_publication_material 'Olex2 1.5 (Dolomanov et al., 2009)'
_computing_structure_refinement 'olex2.refine 1.5 (Bourhis et al., 2015)'
_computing_structure_solution 'SHELXT 2018/2 (Sheldrick, 2018)'
_diffrn_ambient_temperature 100
_diffrn_detector 'Photon counting pixel array'
_diffrn_detector_type 'Dectris PILATUS 2M'
_diffrn_measured_fraction_theta_full 1.0000
_diffrn_measured_fraction_theta_max 1.0000
_diffrn_measurement_device 'Fixed \c 3-circle diffractometer'
_diffrn_measurement_device_type 'Fluid Film Devices'
_diffrn_measurement_method 'shutterless scans'
_diffrn_radiation_type synchrotron
_diffrn_radiation_wavelength 0.68890
_diffrn_reflns_av_R_equivalents 0.0508
_diffrn_reflns_av_unetI/netI 0.0155
_diffrn_reflns_Laue_measured_fraction_full 1.0000
_diffrn_reflns_Laue_measured_fraction_max 1.0000
_diffrn_reflns_limit_h_max 20
_diffrn_reflns_limit_h_min -22
_diffrn_reflns_limit_k_max 22
_diffrn_reflns_limit_k_min -21
_diffrn_reflns_limit_l_max 19
_diffrn_reflns_limit_l_min -19
_diffrn_reflns_number 75665
_diffrn_reflns_point_group_measured_fraction_full 1.0000
_diffrn_reflns_point_group_measured_fraction_max 1.0000
_diffrn_reflns_theta_full 24.4148
_diffrn_reflns_theta_max 35.00
_diffrn_reflns_theta_min 2.37
_diffrn_source Synchrotron
_diffrn_source_type 'Diamond Light Source Beamline I19-1'
_exptl_absorpt_coefficient_mu 3.257
_exptl_absorpt_correction_T_max 1.0
_exptl_absorpt_correction_T_min 0.8786740980211849
_exptl_absorpt_correction_type empirical
_exptl_absorpt_process_details
;
DIALS 3.10.2-1-g02720afcd-release
Scaling & analysis of unmerged intensities, absorption correction using spherical harmonics
;
_exptl_crystal_colour white
_exptl_crystal_density_diffrn 1.526
_exptl_crystal_description octahedral
_exptl_crystal_F_000 660.501
_exptl_crystal_size_max 0.007
_exptl_crystal_size_mid 0.005
_exptl_crystal_size_min 0.005
_refine_diff_density_max 1.0862
_refine_diff_density_min -0.4852
_refine_diff_density_rms 0.0626
_refine_ls_d_res_high 0.6005
_refine_ls_d_res_low 8.3135
_refine_ls_goodness_of_fit_ref 0.9500
_refine_ls_hydrogen_treatment refall
_refine_ls_matrix_type full
_refine_ls_number_constraints 0
_refine_ls_number_parameters 86
_refine_ls_number_reflns 1718
_refine_ls_number_restraints 0
_refine_ls_restrained_S_all 0.9500
_refine_ls_R_factor_all 0.0191
_refine_ls_R_factor_gt 0.0165
_refine_ls_shift/su_max -0.0009
_refine_ls_shift/su_mean 0.0001
_refine_ls_structure_factor_coef Fsqd
_refine_ls_weighting_details 'w=1/[\s^2^(Fo^2^)+(0.0433P)^2^] where P=(Fo^2^+2Fc^2^)/3'
_refine_ls_weighting_scheme calc
_refine_ls_wR_factor_gt 0.0552
_refine_ls_wR_factor_ref 0.0561
_reflns_Friedel_coverage 0.0
_reflns_limit_h_max 19
_reflns_limit_h_min 0
_reflns_limit_k_max 13
_reflns_limit_k_min 0
_reflns_limit_l_max 16
_reflns_limit_l_min 0
_reflns_number_gt 1464
_reflns_number_total 1718
_reflns_threshold_expression I>=2u(I)
_cod_data_source_file NiBr2lut4_HAR.cif
_cod_data_source_block NiBr2lut4_HAR
_cod_depositor_comments 'Adding full bibliography for 2300750--2300753.cif.'
_cod_original_sg_symbol_H-M 'P 4/n n c'
_cod_original_formula_sum 'C7 H9 Br0.50 N Ni0.25'
_cod_database_code 2300751
_olex2_refinement_description
;
1. Rigid body (RIGU) restrains
 C004
 with sigma for 1-2 distances of 0.004 and sigma for 1-3 distances of 0.004
;
_olex2_refine_details
;
Refinement using NoSpherA2, an implementation of
NOn-SPHERical Atom-form-factors in Olex2.
Please cite:
F. Kleemiss et al. Chem. Sci. DOI 10.1039/D0SC05526C - 2021
NoSpherA2 implementation of HAR makes use of
tailor-made aspherical atomic form factors calculated
on-the-fly from a Hirshfeld-partitioned electron density (ED) - not from
spherical-atom form factors.

The ED is calculated from a gaussian basis set single determinant SCF
wavefunction - either Hartree-Fock or DFT using selected funtionals
 - for a fragment of the crystal.
This fragment can be embedded in an electrostatic crystal field by employing cluster charges
or modelled using implicit solvation models, depending on the software used.
The following options were used:
   SOFTWARE:       ORCA 5.0
   PARTITIONING:   NoSpherA2
   INT ACCURACY:   Normal
   METHOD:         R2SCAN
   BASIS SET:      def2-TZVP
   CHARGE:         0
   MULTIPLICITY:   3
   DATE:           2024-10-08_10-32-19
;
_olex2_submission_special_instructions 'No special instructions were received'

loop_
_space_group_symop_id
_space_group_symop_operation_xyz
1 x,y,z
2 -y+1/2,x,z
3 y,-x+1/2,z
4 x,-y+1/2,-z+1/2
5 -x+1/2,y,-z+1/2
6 -x+1/2,-y+1/2,z
7 y,x,-z+1/2
8 -y+1/2,-x+1/2,-z+1/2
9 -x,-y,-z
10 y-1/2,-x,-z
11 -y,x-1/2,-z
12 -x,y-1/2,z-1/2
13 x-1/2,-y,z-1/2
14 x-1/2,y-1/2,-z
15 -y,-x,z-1/2
16 y-1/2,x-1/2,z-1/2

loop_
_atom_site_label
_atom_site_type_symbol
_atom_site_fract_x
_atom_site_fract_y
_atom_site_fract_z
_atom_site_U_iso_or_equiv
_atom_site_adp_type
_atom_site_occupancy
_atom_site_site_symmetry_order
_atom_site_refinement_flags_posn
_atom_site_refinement_flags_adp
_atom_site_refinement_flags_occupancy
Br01 Br 0.25 0.25 0.50843(3) 0.01999(14) Uani 1.000000 4 S T P
Ni02 Ni 0.25 0.25 0.25 0.01337(7) Uani 1.000000 8 S T P
N003 N 0.37771(4) 0.37771(4) 0.25 0.01576(13) Uani 1.000000 2 S T P
C004 C 0.54540(5) 0.54540(5) 0.25 0.01898(15) Uani 1.000000 2 S TU P
C005 C 0.44966(5) 0.55709(4) 0.32967(5) 0.01787(11) Uani 1.000000 1 . . .
C006 C 0.36936(4) 0.46960(4) 0.32760(5) 0.01701(10) Uani 1.000000 1 . . .
C007 C 0.43239(6) 0.65935(6) 0.41566(7) 0.02685(14) Uani 1.000000 1 . . .
H006 H 0.2957(9) 0.4733(7) 0.3897(8) 0.033(2) Uani 1.000000 1 . . .
H00a H 0.5033(14) 0.7127(16) 0.4177(13) 0.083(5) Uani 1.000000 1 . . .
H00b H 0.3600(11) 0.7034(13) 0.3839(18) 0.094(6) Uani 1.000000 1 . . .
H00c H 0.4163(19) 0.6348(13) 0.5160(10) 0.066(4) Uani 1.000000 1 . . .

loop_
_atom_site_aniso_label
_atom_site_aniso_U_11
_atom_site_aniso_U_22
_atom_site_aniso_U_33
_atom_site_aniso_U_12
_atom_site_aniso_U_13
_atom_site_aniso_U_23
Br01 0.01641(17) 0.01641(17) 0.0271(3) -0.000000 -0.000000 0.000000
Ni02 0.00933(7) 0.00933(7) 0.02147(12) -0.000000 -0.000000 0.000000
N003 0.01195(17) 0.01195(17) 0.0234(3) -0.0024(2) 0.00442(14) -0.00442(14)
C004 0.0159(2) 0.0159(2) 0.0252(4) -0.0041(3) 0.00438(17) -0.00438(17)
C005 0.0162(2) 0.0138(2) 0.0236(3) -0.00310(17) 0.00308(18) -0.00562(18)
C006 0.0145(2) 0.0134(2) 0.0232(2) -0.00220(15) 0.00525(17) -0.00493(17)
C007 0.0262(3) 0.0191(3) 0.0352(3) -0.0051(2) 0.0063(2) -0.0125(2)
H006 0.024(5) 0.037(6) 0.039(6) -0.013(5) 0.014(4) -0.008(4)
H00a 0.087(13) 0.070(9) 0.091(10) -0.039(11) 0.047(9) -0.044(9)
H00b 0.069(11) 0.048(9) 0.166(16) 0.012(8) 0.003(9) -0.061(10)
H00c 0.102(15) 0.049(9) 0.046(8) 0.004(7) 0.022(7) -0.005(5)

loop_
_atom_type_symbol
_atom_type_scat_dispersion_real
_atom_type_scat_dispersion_imag
_atom_type_scat_source
_atom_type_scat_dispersion_source
Br -0.18530 2.34580 'NoSpherA2: Chem.Sci. 2021, DOI:10.1039/D0SC05526C' 'Brennan, Cowan, Rev. Sci. Instrum., 1992, 63, 850'
C 0.00280 0.00150 'NoSpherA2: Chem.Sci. 2021, DOI:10.1039/D0SC05526C' 'Brennan, Cowan, Rev. Sci. Instrum., 1992, 63, 850'
H -0.00000 0.00000 'NoSpherA2: Chem.Sci. 2021, DOI:10.1039/D0SC05526C' 'Brennan, Cowan, Rev. Sci. Instrum., 1992, 63, 850'
N 0.00560 0.00310 'NoSpherA2: Chem.Sci. 2021, DOI:10.1039/D0SC05526C' 'Brennan, Cowan, Rev. Sci. Instrum., 1992, 63, 850'
Ni 0.34270 1.05690 'NoSpherA2: Chem.Sci. 2021, DOI:10.1039/D0SC05526C' 'Brennan, Cowan, Rev. Sci. Instrum., 1992, 63, 850'

loop_
_geom_angle_atom_site_label_1
_geom_angle_atom_site_label_2
_geom_angle_atom_site_label_3
_geom_angle
_geom_angle_site_symmetry_1
_geom_angle_site_symmetry_3
_geom_angle_publ_flag
Br01 Ni02 Br01 180.0 4 . ?
N003 Ni02 Br01 90.0 . 4 ?
N003 Ni02 Br01 90.0 3 . ?
N003 Ni02 Br01 90.0 6 . ?
N003 Ni02 Br01 90.0 2 . ?
N003 Ni02 Br01 90.0 6 4 ?
N003 Ni02 Br01 90.0 3 4 ?
N003 Ni02 Br01 90.0 . . ?
N003 Ni02 Br01 90.0 2 4 ?
N003 Ni02 N003 90.0 2 . ?
N003 Ni02 N003 180.0 3 2 ?
N003 Ni02 N003 90.0 3 . ?
N003 Ni02 N003 180.0 . 6 ?
N003 Ni02 N003 90.0 2 6 ?
N003 Ni02 N003 90.0 3 6 ?
C006 N003 Ni02 121.15(3) . 6 ?
C006 N003 Ni02 121.15(3) 7 6 ?
C006 N003 C006 117.69(7) . 7 ?
C005 C004 C005 119.86(7) . 7 ?
C006 C005 C004 117.66(5) . 7 ?
C007 C005 C004 121.86(5) . 7 ?
C007 C005 C006 120.48(5) . . ?
C005 C006 N003 123.52(5) . 7 ?
H006 C006 N003 116.0(4) . 7 ?
H006 C006 C005 120.4(4) . . ?
H00a C007 C005 112.6(8) . . ?
H00b C007 C005 109.0(7) . . ?
H00b C007 H00a 111.0(14) . . ?
H00c C007 C005 111.3(8) . . ?
H00c C007 H00a 106.4(14) . . ?
H00c C007 H00b 106.4(14) . . ?

loop_
_geom_bond_atom_site_label_1
_geom_bond_atom_site_label_2
_geom_bond_distance
_geom_bond_site_symmetry_2
_geom_bond_publ_flag
Br01 Ni02 2.6337(3) 4 ?
Ni02 N003 2.1234(7) . ?
Ni02 N003 2.1234(7) 3 ?
Ni02 N003 2.1234(7) 6 ?
Ni02 N003 2.1234(7) 2 ?
N003 C006 1.3424(6) 7 ?
N003 C006 1.3424(6) . ?
C004 C005 1.3947(7) . ?
C004 C005 1.3947(7) 7 ?
C005 C006 1.3964(7) . ?
C005 C007 1.5015(8) . ?
C006 H006 1.074(9) . ?
C007 H00a 1.044(13) . ?
C007 H00b 1.047(15) . ?
C007 H00c 1.079(10) . ?

loop_
_geom_torsion_atom_site_label_1
_geom_torsion_atom_site_label_2
_geom_torsion_atom_site_label_3
_geom_torsion_atom_site_label_4
_geom_torsion
_geom_torsion_site_symmetry_1
_geom_torsion_site_symmetry_2
_geom_torsion_site_symmetry_3
_geom_torsion_site_symmetry_4
_geom_torsion_publ_flag
Ni02 N003 C006 N003 0(80000000000000) 6 . . 7 ?
Ni02 N003 C006 N003 0(80000000000000) 3 . . 7 ?
Ni02 N003 C006 N003 0(80000000000000) 2 . . 7 ?
Ni02 N003 C006 N003 0(80000000000000) . . . 7 ?
Ni02 N003 C006 C005 -178.72(4) 4 7 . . ?
Ni02 N003 C006 C005 -178.72(4) . . 7 7 ?
Ni02 N003 C006 C005 -178.72(4) 8 7 . . ?
Ni02 N003 C006 C005 -178.72(4) 2 . . . ?
Ni02 N003 C006 C005 -178.72(4) 5 7 . . ?
Ni02 N003 C006 C005 -178.72(4) 6 . . . ?
Ni02 N003 C006 C005 -178.72(4) . . . . ?
Ni02 N003 C006 C005 -178.72(4) 3 . . . ?
N003 C006 N003 C006 0(21000000000000) . . 7 7 ?
N003 C006 C005 C004 -2.46(5) . . . 7 ?
N003 C006 C005 C004 -2.46(5) . 7 7 . ?
N003 C006 C005 C007 177.78(6) 7 . . . ?
N003 C006 C005 C007 177.78(6) . . . . ?

loop_
_atom_site_anharm_gc_c_label
_atom_site_anharm_gc_c_111
_atom_site_anharm_gc_c_112
_atom_site_anharm_gc_c_113
_atom_site_anharm_gc_c_122
_atom_site_anharm_gc_c_123
_atom_site_anharm_gc_c_133
_atom_site_anharm_gc_c_222
_atom_site_anharm_gc_c_223
_atom_site_anharm_gc_c_233
_atom_site_anharm_gc_c_333
Br01 -0.0 -0.0 -0.000000001(10) -0.0 -0.0 -0.0 -0.0 -0.000000001(10) -0.0 0.00000089(4)

loop_
_atom_site_anharm_gc_d_label
_atom_site_anharm_gc_d_1111
_atom_site_anharm_gc_d_1112
_atom_site_anharm_gc_d_1113
_atom_site_anharm_gc_d_1122
_atom_site_anharm_gc_d_1123
_atom_site_anharm_gc_d_1133
_atom_site_anharm_gc_d_1222
_atom_site_anharm_gc_d_1223
_atom_site_anharm_gc_d_1233
_atom_site_anharm_gc_d_1333
_atom_site_anharm_gc_d_2222
_atom_site_anharm_gc_d_2223
_atom_site_anharm_gc_d_2233
_atom_site_anharm_gc_d_2333
_atom_site_anharm_gc_d_3333
Br01 0.0000000077(12) -0.0000000000(4) -0.0 0.0000000029(6) -0.0 0.0000000076(6) 0.0000000000(4) -0.0 -0.0 -0.0 0.0000000077(12) -0.0 0.0000000076(6) -0.0 0.000000072(4)
